data_9001704
loop_
_publ_author_name
'Holtstam, D.'
'Norrestam, R.'
'Sjodin, A.'

_publ_section_title
;
 Plumboferrite: New mineralogical data and atomic arrangement
;
_journal_name_full 'American Mineralogist'
_journal_page_first 1065
_journal_page_last 1072
_journal_volume 80
_journal_year 1995
_chemical_formula_sum 'Fe11 O18.19 Pb2'
_chemical_name_mineral Plumboferrite
_space_group_IT_number 194
_symmetry_space_group_name_Hall '-P 6c 2c'
_symmetry_space_group_name_H-M 'P 63/m m c'
_cell_angle_alpha 90
_cell_angle_beta 90
_cell_angle_gamma 120
_cell_length_a 5.9356
_cell_length_b 5.9356
_cell_length_c 23.576
_cell_formula_units_Z 2
_cell_volume 719.333
_database_code_amcsd 0001760
_exptl_crystal_density_diffrn 6.093
_cod_original_formula_sum 'Pb2 Fe11 O18.19'
_cod_database_code 9001704

loop_
_space_group_symop_operation_xyz
x,y,z
-x,-x+y,1/2+z
x,x-y,1/2-z
-x+y,-x,1/2-z
x-y,x,1/2+z
-y,-x,z
y,x,-z
y,-x+y,-z
-y,x-y,z
x-y,-y,1/2+z
-x+y,y,1/2-z
x,y,1/2-z
-x,-y,1/2+z
x,x-y,z
-x,-x+y,-z
x-y,x,-z
-x+y,-x,z
y,x,1/2+z
-y,-x,1/2-z
-y,x-y,1/2-z
y,-x+y,1/2+z
-x+y,y,z
x-y,-y,-z
-x,-y,-z

loop_
_atom_site_label
_atom_site_fract_x
_atom_site_fract_y
_atom_site_fract_z
_atom_site_occupancy
_atom_site_U_iso_or_equiv
Pb1 0.71470 -0.71470 0.25575 0.16667 0.00800
Pb2 0.04168 0.08336 0.25265 0.16667 0.00540
Fe1 0.00000 0.00000 0.00000 1.00000 0.00420
Fe2 0.33333 0.66667 0.02627 1.00000 0.00370
Fe3 0.33333 0.66667 0.18468 1.00000 0.01350
Fe4 0.16905 0.33810 -0.10614 1.00000 0.00410
O1 0.00000 0.00000 0.14550 1.00000 0.00470
O2 0.33333 0.66667 -0.05350 1.00000 0.00370
O3 0.18710 0.37430 0.25000 0.73000 0.04250
O4 0.15660 0.31330 0.05150 1.00000 0.00490
O5 0.50310 -0.50310 0.14820 1.00000 0.00490

loop_
_cod_related_entry_id
_cod_related_entry_database
_cod_related_entry_code
1 AMCSD 0001760
